data_7055141
loop_
_publ_author_name
'Bansal, Deepak'
'Pandey, Saurabh'
'Hundal, Geeta'
'Gupta, Rajeev'

_publ_section_title
;
 Heterometallic coordination polymers: syntheses, structures and
 heterogeneous catalytic applications
;
_journal_issue 12
_journal_name_full 'New J. Chem.'
_journal_page_first 9772
_journal_paper_doi 10.1039/C5NJ01223F
_journal_volume 39
_journal_year 2015
_chemical_formula_moiety 'C26 H22 Co N10 O6 S4 Zn, Cl O4'
_chemical_formula_sum 'C26 H22 Cl Co N10 O10 S4 Zn'
_chemical_formula_weight 922.59
_chemical_name_systematic
; 
 ? 
;
_space_group_IT_number 15
_symmetry_cell_setting monoclinic
_symmetry_space_group_name_Hall '-I 2ya'
_symmetry_space_group_name_H-M 'I 1 2/a 1'
_atom_sites_solution_hydrogens geom
_atom_sites_solution_primary direct
_atom_sites_solution_secondary difmap
_audit_creation_method SHELXL-97
_audit_update_record
;
2015-08-26 deposited with the CCDC.
2015-10-05 downloaded from the CCDC.
;
_cell_angle_alpha 90.00
_cell_angle_beta 90.380(5)
_cell_angle_gamma 90.00
_cell_formula_units_Z 8
_cell_length_a 16.106(5)
_cell_length_b 29.674(3)
_cell_length_c 16.658(4)
_cell_measurement_reflns_used 7006
_cell_measurement_temperature 295(2)
_cell_measurement_theta_max 24.90
_cell_measurement_theta_min 2.9
_cell_volume 7961(3)
_computing_cell_refinement 'CrysAlisPro, Oxford Diffraction Ltd.,'
_computing_data_collection 'CrysAlisPro, Oxford Diffraction Ltd.,'
_computing_data_reduction 'CrysAlisPro, Oxford Diffraction Ltd.,'
_computing_molecular_graphics 'SHELXLTL (Sheldrick, 2008)'
_computing_publication_material SHELXLTL
_computing_structure_refinement 'SHELXL-97 (Sheldrick, 2008)'
_computing_structure_solution 'SHELXS-97 (Sheldrick, 2008)'
_diffrn_ambient_temperature 295(2)
_diffrn_measured_fraction_theta_full 0.998
_diffrn_measured_fraction_theta_max 0.998
_diffrn_measurement_device_type 'Xcalibur, Ruby, Gemini'
_diffrn_measurement_method '\w scans'
_diffrn_radiation_monochromator graphite
_diffrn_radiation_source 'fine-focus sealed tube'
_diffrn_radiation_type MoK\a
_diffrn_radiation_wavelength 0.71073
_diffrn_reflns_av_R_equivalents 0.0851
_diffrn_reflns_av_sigmaI/netI 0.0948
_diffrn_reflns_limit_h_max 19
_diffrn_reflns_limit_h_min -19
_diffrn_reflns_limit_k_max 35
_diffrn_reflns_limit_k_min -34
_diffrn_reflns_limit_l_max 19
_diffrn_reflns_limit_l_min -19
_diffrn_reflns_number 28735
_diffrn_reflns_theta_full 25.00
_diffrn_reflns_theta_max 25.00
_diffrn_reflns_theta_min 2.84
_exptl_absorpt_coefficient_mu 1.358
_exptl_absorpt_correction_T_max 0.8003
_exptl_absorpt_correction_T_min 0.7616
_exptl_absorpt_correction_type multi-scan
_exptl_absorpt_process_details constr
_exptl_crystal_colour red
_exptl_crystal_density_diffrn 1.539
_exptl_crystal_density_method 'not measured'
_exptl_crystal_description cube
_exptl_crystal_F_000 3728
_exptl_crystal_size_max 0.21
_exptl_crystal_size_mid 0.19
_exptl_crystal_size_min 0.17
_platon_squeeze_details
;
SQEEZE shows removal of molecules of water and 1-1.5 molecules
of DMF at various points in the unit cell.
;
_refine_diff_density_max 0.786
_refine_diff_density_min -0.902
_refine_diff_density_rms 0.111
_refine_ls_extinction_method none
_refine_ls_goodness_of_fit_ref 1.013
_refine_ls_hydrogen_treatment none
_refine_ls_matrix_type full
_refine_ls_number_parameters 492
_refine_ls_number_reflns 7005
_refine_ls_number_restraints 9
_refine_ls_restrained_S_all 1.014
_refine_ls_R_factor_all 0.1090
_refine_ls_R_factor_gt 0.0716
_refine_ls_shift/su_max 0.000
_refine_ls_shift/su_mean 0.000
_refine_ls_structure_factor_coef Fsqd
_refine_ls_weighting_details 'calc w=1/[\s^2^(Fo^2^)+(0.1014P)^2^+0.0000P] where P=(Fo^2^+2Fc^2^)/3'
_refine_ls_weighting_scheme calc
_refine_ls_wR_factor_gt 0.1787
_refine_ls_wR_factor_ref 0.2021
_reflns_number_gt 4439
_reflns_number_total 7006
_reflns_threshold_expression >2sigma(I)
_cod_data_source_file c5nj01223f2.cif
_cod_data_source_block shelx
_cod_depositor_comments 'Adding full bibliography for 7055138--7055141.cif.'
_cod_original_sg_symbol_Hall '-C 2yc (x+z,y,-x)'
_cod_original_sg_symbol_H-M 'I 2/a'
_cod_database_code 7055141

loop_
_symmetry_equiv_pos_as_xyz
'x, y, z'
'-x+1/2, y, -z'
'x+1/2, y+1/2, z+1/2'
'-x+1, y+1/2, -z+1/2'
'-x, -y, -z'
'x-1/2, -y, z'
'-x+1/2, -y+1/2, -z+1/2'
'x, -y+1/2, z+1/2'

loop_
_atom_site_label
_atom_site_type_symbol
_atom_site_fract_x
_atom_site_fract_y
_atom_site_fract_z
_atom_site_U_iso_or_equiv
_atom_site_adp_type
_atom_site_occupancy
_atom_site_symmetry_multiplicity
_atom_site_calc_flag
_atom_site_refinement_flags
_atom_site_disorder_assembly
_atom_site_disorder_group
C1 C 0.5174(4) 0.0475(2) 0.2416(4) 0.0389(15) Uani 1 1 d . C .
C2 C 0.5160(6) 0.0114(2) 0.2929(4) 0.067(2) Uani 1 1 d . . .
H2 H 0.5219 -0.0177 0.2733 0.081 Uiso 1 1 calc R . .
C3 C 0.5056(7) 0.0188(3) 0.3740(5) 0.090(3) Uani 1 1 d . . .
H3 H 0.5071 -0.0052 0.4100 0.108 Uiso 1 1 calc R . .
C4 C 0.4930(7) 0.0629(3) 0.4010(5) 0.095(4) Uani 1 1 d . . .
H4 H 0.4858 0.0686 0.4554 0.114 Uiso 1 1 calc R . .
C5 C 0.4914(5) 0.0970(2) 0.3475(4) 0.0530(19) Uani 1 1 d . C .
C6 C 0.4714(6) 0.1449(2) 0.3628(4) 0.064(2) Uani 1 1 d D . .
C7 C 0.4434(4) 0.2146(2) 0.3001(4) 0.0380(15) Uani 1 1 d . . .
C8 C 0.4520(5) 0.2901(2) 0.3110(6) 0.071(2) Uani 1 1 d D . .
H8A H 0.4605 0.3064 0.2612 0.085 Uiso 0.32(13) 1 calc PR A 1
H8B H 0.4785 0.3074 0.3535 0.085 Uiso 0.32(13) 1 calc PR A 1
H8C H 0.4807 0.3122 0.2784 0.085 Uiso 0.68(13) 1 calc PR A 2
H8D H 0.4532 0.3005 0.3662 0.085 Uiso 0.68(13) 1 calc PR A 2
C9 C 0.3604(13) 0.2886(12) 0.327(3) 0.064(4) Uani 0.28(3) 1 d PD B 1
H9A H 0.3299 0.3099 0.2941 0.077 Uiso 0.28(3) 1 calc PR B 1
H9B H 0.3482 0.2939 0.3833 0.077 Uiso 0.28(3) 1 calc PR B 1
C9' C 0.3630(7) 0.2859(4) 0.2827(13) 0.064(4) Uani 0.72(3) 1 d PD B 2
H9'1 H 0.3578 0.2944 0.2266 0.077 Uiso 0.72(3) 1 calc PR B 2
H9'2 H 0.3268 0.3050 0.3143 0.077 Uiso 0.72(3) 1 calc PR B 2
C10 C 0.5292(3) 0.04646(19) 0.1544(4) 0.0312(14) Uani 1 1 d . . .
C11 C 0.5610(4) 0.0925(2) 0.0415(4) 0.0350(14) Uani 1 1 d . . .
C12 C 0.5914(6) 0.0759(3) -0.0889(4) 0.069(2) Uani 1 1 d . . .
H12A H 0.5512 0.0738 -0.1323 0.083 Uiso 1 1 calc R . .
H12B H 0.6365 0.0553 -0.1006 0.083 Uiso 1 1 calc R . .
C13 C 0.6242(6) 0.1226(3) -0.0842(4) 0.070(2) Uani 1 1 d . . .
H13A H 0.5914 0.1424 -0.1183 0.084 Uiso 1 1 calc R . .
H13B H 0.6812 0.1233 -0.1026 0.084 Uiso 1 1 calc R . .
C14 C 0.3973(4) 0.1872(2) 0.0944(4) 0.0425(16) Uani 1 1 d . C .
C15 C 0.3772(5) 0.2238(3) 0.0451(5) 0.066(2) Uani 1 1 d . . .
H15 H 0.3255 0.2252 0.0201 0.079 Uiso 1 1 calc R . .
C16 C 0.4332(5) 0.2571(3) 0.0336(5) 0.066(2) Uani 1 1 d . . .
H16 H 0.4204 0.2813 0.0001 0.079 Uiso 1 1 calc R . .
C17 C 0.5089(4) 0.2550(2) 0.0716(4) 0.0501(18) Uani 1 1 d . . .
H17 H 0.5474 0.2781 0.0658 0.060 Uiso 1 1 calc R . .
C18 C 0.5268(4) 0.21815(19) 0.1185(3) 0.0336(14) Uani 1 1 d . C .
C19 C 0.6055(4) 0.21000(19) 0.1648(3) 0.0323(14) Uani 1 1 d . C .
C20 C 0.6816(4) 0.1555(2) 0.2371(4) 0.0371(15) Uani 1 1 d . C .
C21 C 0.8086(4) 0.1561(2) 0.2993(5) 0.057(2) Uani 1 1 d . C .
H21A H 0.8156 0.1657 0.3546 0.068 Uiso 1 1 calc R . .
H21B H 0.8593 0.1632 0.2708 0.068 Uiso 1 1 calc R . .
C22 C 0.7945(5) 0.1066(2) 0.2971(6) 0.075(3) Uani 1 1 d . C .
H22A H 0.7933 0.0945 0.3512 0.090 Uiso 1 1 calc R . .
H22B H 0.8386 0.0918 0.2679 0.090 Uiso 1 1 calc R . .
C23 C 0.3418(4) 0.1505(2) 0.1202(4) 0.0434(16) Uani 1 1 d . C .
C24 C 0.3346(4) 0.0869(2) 0.2038(4) 0.0438(16) Uani 1 1 d . C .
C25 C 0.2804(7) 0.0177(3) 0.2224(7) 0.104(4) Uani 1 1 d D C .
H25A H 0.2375 0.0050 0.1881 0.125 Uiso 1 1 calc R . .
H25B H 0.3140 -0.0070 0.2428 0.125 Uiso 1 1 calc R . .
C26 C 0.2420(9) 0.0404(3) 0.2889(8) 0.133(5) Uani 1 1 d D C .
H26A H 0.2575 0.0259 0.3389 0.159 Uiso 1 1 calc R . .
H26B H 0.1821 0.0392 0.2834 0.159 Uiso 1 1 calc R . .
N1 N 0.5347(3) 0.08857(15) 0.1211(3) 0.0314(11) Uani 1 1 d . . .
N2 N 0.5055(3) 0.08950(16) 0.2698(3) 0.0372(12) Uani 1 1 d . . .
N3 N 0.4669(3) 0.16872(16) 0.2949(3) 0.0377(12) Uani 1 1 d . C .
N4 N 0.4941(4) 0.24628(18) 0.3051(4) 0.0549(16) Uani 1 1 d . B .
N5 N 0.5522(3) 0.06275(17) -0.0137(3) 0.0404(13) Uani 1 1 d . . .
N6 N 0.3812(3) 0.12247(17) 0.1707(3) 0.0366(12) Uani 1 1 d . . .
N7 N 0.4716(3) 0.18543(15) 0.1282(3) 0.0307(11) Uani 1 1 d . . .
N8 N 0.6084(3) 0.16943(15) 0.1998(3) 0.0314(11) Uani 1 1 d . . .
N9 N 0.7398(3) 0.18068(18) 0.2631(3) 0.0434(14) Uani 1 1 d . . .
N10 N 0.3333(4) 0.0481(2) 0.1742(4) 0.0676(19) Uani 1 1 d . . .
O1 O 0.5351(3) 0.01007(13) 0.1212(3) 0.0462(12) Uani 1 1 d . . .
O2 O 0.469(3) 0.1584(7) 0.4344(9) 0.091(7) Uani 0.72(7) 1 d PD C 1
O2' O 0.434(4) 0.162(2) 0.421(2) 0.091(7) Uani 0.28(7) 1 d PD C 2
O3 O 0.6585(3) 0.24022(14) 0.1633(3) 0.0449(11) Uani 1 1 d . . .
O1W O 0.8420(3) 0.23959(18) 0.1563(3) 0.0691(15) Uani 1 1 d . . .
O4 O 0.2686(3) 0.14792(18) 0.0960(3) 0.0612(14) Uani 1 1 d . . .
O2W O 0.6194(3) -0.03097(16) -0.0175(3) 0.0597(13) Uani 1 1 d . . .
O10 O 0.5894(8) 0.9187(5) 0.3924(8) 0.267(7) Uani 1 1 d D . .
O11 O 0.5672(15) 0.8454(4) 0.3633(10) 0.436(18) Uani 1 1 d D . .
O12 O 0.5296(7) 0.8984(3) 0.2664(3) 0.146(3) Uani 1 1 d D . .
O13 O 0.4599(7) 0.8920(11) 0.3954(10) 0.445(18) Uani 1 1 d D . .
S1 S 0.61909(14) 0.14089(6) 0.01719(12) 0.0648(6) Uani 1 1 d . . .
S2 S 0.69741(13) 0.09751(6) 0.24833(16) 0.0714(7) Uani 1 1 d . . .
S3 S 0.33784(12) 0.22757(7) 0.29659(17) 0.0801(8) Uani 1 1 d . B .
S4 S 0.27648(18) 0.09812(8) 0.28921(15) 0.0925(9) Uani 1 1 d . . .
Co Co 0.49640(5) 0.13711(2) 0.19682(4) 0.0292(2) Uani 1 1 d . C .
Zn1 Zn 0.5000 0.0000 0.0000 0.0450(3) Uani 1 2 d S . .
Zn2 Zn 0.7500 0.2500 0.2500 0.0446(3) Uani 1 2 d S . .
Cl Cl 0.5346(3) 0.88929(12) 0.3506(2) 0.1315(12) Uani 1 1 d D . .

loop_
_atom_site_aniso_label
_atom_site_aniso_U_11
_atom_site_aniso_U_22
_atom_site_aniso_U_33
_atom_site_aniso_U_23
_atom_site_aniso_U_13
_atom_site_aniso_U_12
C1 0.047(4) 0.028(3) 0.042(4) -0.001(3) 0.000(3) 0.003(3)
C2 0.117(7) 0.030(4) 0.055(5) 0.003(4) 0.001(5) 0.007(4)
C3 0.168(10) 0.046(5) 0.057(5) 0.017(4) 0.017(6) 0.017(6)
C4 0.196(12) 0.048(5) 0.040(4) 0.001(4) 0.007(6) 0.018(6)
C5 0.094(6) 0.031(4) 0.034(4) 0.003(3) 0.009(4) 0.008(4)
C6 0.108(7) 0.046(5) 0.037(4) -0.005(4) 0.011(4) 0.001(4)
C7 0.043(4) 0.027(3) 0.044(4) -0.008(3) 0.004(3) 0.000(3)
C8 0.055(5) 0.041(4) 0.117(7) -0.006(5) 0.000(5) -0.006(4)
C9 0.070(6) 0.035(5) 0.086(12) -0.035(8) -0.007(7) 0.021(4)
C9' 0.070(6) 0.035(5) 0.086(12) -0.035(8) -0.007(7) 0.021(4)
C10 0.027(3) 0.022(3) 0.045(3) -0.008(3) 0.002(3) -0.005(2)
C11 0.031(3) 0.030(3) 0.044(4) -0.002(3) 0.001(3) -0.005(3)
C12 0.099(7) 0.053(5) 0.056(4) -0.014(4) 0.031(4) -0.013(5)
C13 0.097(7) 0.059(5) 0.054(4) -0.006(4) 0.026(4) -0.023(5)
C14 0.042(4) 0.039(4) 0.046(4) 0.005(3) -0.003(3) -0.006(3)
C15 0.043(4) 0.076(6) 0.077(5) 0.023(5) -0.023(4) -0.010(4)
C16 0.055(5) 0.068(5) 0.074(5) 0.040(4) -0.031(4) -0.016(4)
C17 0.056(5) 0.039(4) 0.055(4) 0.015(3) -0.006(4) -0.016(3)
C18 0.040(4) 0.028(3) 0.033(3) 0.000(3) -0.003(3) -0.006(3)
C19 0.039(4) 0.022(3) 0.036(3) -0.004(3) -0.003(3) -0.006(3)
C20 0.043(4) 0.024(3) 0.045(4) -0.005(3) 0.000(3) -0.003(3)
C21 0.042(4) 0.048(4) 0.081(5) -0.004(4) -0.022(4) 0.001(3)
C22 0.072(6) 0.042(5) 0.111(7) 0.007(5) -0.043(5) 0.003(4)
C23 0.044(4) 0.038(4) 0.048(4) -0.001(3) -0.002(3) -0.009(3)
C24 0.035(4) 0.038(4) 0.058(4) -0.003(3) 0.007(3) -0.009(3)
C25 0.117(9) 0.047(5) 0.150(10) 0.001(6) 0.054(7) -0.031(6)
C26 0.185(13) 0.066(7) 0.149(11) 0.002(7) 0.088(10) -0.038(8)
N1 0.036(3) 0.020(3) 0.038(3) -0.004(2) 0.004(2) -0.004(2)
N2 0.052(3) 0.023(3) 0.037(3) -0.002(2) 0.003(2) -0.004(2)
N3 0.047(3) 0.028(3) 0.038(3) -0.008(2) 0.006(2) -0.002(2)
N4 0.047(4) 0.026(3) 0.092(5) -0.014(3) 0.007(3) 0.001(3)
N5 0.052(3) 0.031(3) 0.039(3) -0.008(2) 0.008(3) -0.008(3)
N6 0.035(3) 0.030(3) 0.045(3) -0.003(3) 0.005(2) -0.010(2)
N7 0.025(3) 0.027(3) 0.040(3) -0.001(2) -0.003(2) -0.004(2)
N8 0.028(3) 0.028(3) 0.038(3) -0.004(2) -0.007(2) 0.000(2)
N9 0.039(3) 0.037(3) 0.054(3) -0.006(3) -0.014(3) 0.000(3)
N10 0.075(5) 0.037(4) 0.092(5) -0.018(3) 0.028(4) -0.023(3)
O1 0.064(3) 0.021(2) 0.053(3) -0.004(2) -0.001(2) -0.001(2)
O2 0.19(2) 0.053(5) 0.029(4) -0.008(5) 0.002(8) 0.049(10)
O2' 0.19(2) 0.053(5) 0.029(4) -0.008(5) 0.002(8) 0.049(10)
O3 0.042(3) 0.031(2) 0.062(3) 0.003(2) -0.013(2) -0.017(2)
O1W 0.060(3) 0.074(4) 0.074(4) -0.020(3) 0.013(3) -0.004(3)
O4 0.034(3) 0.079(4) 0.070(3) 0.009(3) -0.010(2) -0.016(3)
O2W 0.043(3) 0.047(3) 0.088(4) -0.018(3) 0.002(3) -0.002(2)
O10 0.301(17) 0.220(14) 0.279(15) -0.090(12) -0.027(13) -0.124(13)
O11 0.97(6) 0.090(9) 0.251(16) 0.055(10) 0.10(2) 0.116(17)
O12 0.250(11) 0.107(6) 0.082(5) 0.011(4) -0.006(6) 0.015(7)
O13 0.086(9) 0.85(6) 0.40(3) -0.14(3) 0.048(12) -0.044(18)
S1 0.0926(16) 0.0418(11) 0.0605(12) -0.0161(9) 0.0309(11) -0.0318(10)
S2 0.0597(13) 0.0277(10) 0.1263(19) -0.0015(11) -0.0363(13) 0.0017(9)
S3 0.0417(12) 0.0482(12) 0.150(2) -0.0142(14) -0.0040(13) 0.0015(9)
S4 0.114(2) 0.0730(16) 0.0913(17) -0.0187(13) 0.0612(15) -0.0329(15)
Co 0.0330(5) 0.0204(4) 0.0341(5) -0.0048(3) -0.0002(3) -0.0041(3)
Zn1 0.0556(7) 0.0299(6) 0.0496(7) -0.0149(5) 0.0064(5) -0.0071(5)
Zn2 0.0403(6) 0.0321(6) 0.0613(7) -0.0065(5) -0.0116(5) -0.0092(5)
Cl 0.160(3) 0.100(2) 0.134(3) -0.003(2) -0.005(2) -0.021(2)

loop_
_atom_type_symbol
_atom_type_description
_atom_type_scat_dispersion_real
_atom_type_scat_dispersion_imag
_atom_type_scat_source
C C 0.0033 0.0016 'International Tables Vol C Tables 4.2.6.8 and 6.1.1.4'
H H 0.0000 0.0000 'International Tables Vol C Tables 4.2.6.8 and 6.1.1.4'
N N 0.0061 0.0033 'International Tables Vol C Tables 4.2.6.8 and 6.1.1.4'
O O 0.0106 0.0060 'International Tables Vol C Tables 4.2.6.8 and 6.1.1.4'
S S 0.1246 0.1234 'International Tables Vol C Tables 4.2.6.8 and 6.1.1.4'
Co Co 0.3494 0.9721 'International Tables Vol C Tables 4.2.6.8 and 6.1.1.4'
Zn Zn 0.2839 1.4301 'International Tables Vol C Tables 4.2.6.8 and 6.1.1.4'
Cl Cl 0.1484 0.1585 'International Tables Vol C Tables 4.2.6.8 and 6.1.1.4'

loop_
_geom_angle_atom_site_label_1
_geom_angle_atom_site_label_2
_geom_angle_atom_site_label_3
_geom_angle
_geom_angle_site_symmetry_1
_geom_angle_site_symmetry_3
N2 C1 C2 120.1(6) . .
N2 C1 C10 112.7(5) . .
C2 C1 C10 127.1(6) . .
C1 C2 C3 119.3(7) . .
C1 C2 H2 120.3 . .
C3 C2 H2 120.3 . .
C2 C3 C4 118.8(7) . .
C2 C3 H3 120.6 . .
C4 C3 H3 120.6 . .
C5 C4 C3 119.4(7) . .
C5 C4 H4 120.3 . .
C3 C4 H4 120.3 . .
N2 C5 C4 121.0(6) . .
N2 C5 C6 111.4(5) . .
C4 C5 C6 127.6(6) . .
O2' C6 N3 115(3) . .
O2 C6 N3 129.1(13) . .
O2' C6 C5 128(3) . .
O2 C6 C5 118.6(14) . .
N3 C6 C5 111.9(5) . .
N4 C7 N3 123.7(6) . .
N4 C7 S3 118.2(5) . .
N3 C7 S3 118.1(4) . .
N4 C8 C9 116.0(15) . .
N4 C8 C9' 110.0(7) . .
N4 C8 H8A 108.3 . .
C9 C8 H8A 108.3 . .
C9' C8 H8A 85.1 . .
N4 C8 H8B 108.3 . .
C9 C8 H8B 108.3 . .
C9' C8 H8B 133.1 . .
H8A C8 H8B 107.4 . .
N4 C8 H8C 109.7 . .
C9 C8 H8C 126.5 . .
C9' C8 H8C 109.7 . .
H8B C8 H8C 81.1 . .
N4 C8 H8D 109.7 . .
C9 C8 H8D 81.6 . .
C9' C8 H8D 109.7 . .
H8A C8 H8D 130.7 . .
H8C C8 H8D 108.2 . .
C8 C9 S3 99.6(16) . .
C8 C9 H9A 111.9 . .
S3 C9 H9A 111.9 . .
C8 C9 H9B 111.9 . .
S3 C9 H9B 111.9 . .
H9A C9 H9B 109.6 . .
C8 C9' S3 104.7(7) . .
C8 C9' H9'1 110.8 . .
S3 C9' H9'1 110.8 . .
C8 C9' H9'2 110.8 . .
S3 C9' H9'2 110.8 . .
H9'1 C9' H9'2 108.9 . .
O1 C10 N1 128.3(6) . .
O1 C10 C1 118.7(5) . .
N1 C10 C1 113.0(5) . .
N5 C11 N1 126.1(5) . .
N5 C11 S1 116.8(5) . .
N1 C11 S1 116.8(4) . .
N5 C12 C13 111.1(6) . .
N5 C12 H12A 109.4 . .
C13 C12 H12A 109.4 . .
N5 C12 H12B 109.4 . .
C13 C12 H12B 109.4 . .
H12A C12 H12B 108.0 . .
C12 C13 S1 108.4(5) . .
C12 C13 H13A 110.0 . .
S1 C13 H13A 110.0 . .
C12 C13 H13B 110.0 . .
S1 C13 H13B 110.0 . .
H13A C13 H13B 108.4 . .
N7 C14 C15 119.1(6) . .
N7 C14 C23 113.3(6) . .
C15 C14 C23 127.4(6) . .
C16 C15 C14 120.0(6) . .
C16 C15 H15 120.0 . .
C14 C15 H15 120.0 . .
C15 C16 C17 119.5(7) . .
C15 C16 H16 120.3 . .
C17 C16 H16 120.3 . .
C16 C17 C18 118.8(6) . .
C16 C17 H17 120.6 . .
C18 C17 H17 120.6 . .
N7 C18 C17 120.9(6) . .
N7 C18 C19 112.6(5) . .
C17 C18 C19 126.5(5) . .
O3 C19 N8 129.6(5) . .
O3 C19 C18 116.9(5) . .
N8 C19 C18 113.4(5) . .
N9 C20 N8 126.8(6) . .
N9 C20 S2 115.7(5) . .
N8 C20 S2 117.5(4) . .
N9 C21 C22 111.7(5) . .
N9 C21 H21A 109.3 . .
C22 C21 H21A 109.3 . .
N9 C21 H21B 109.3 . .
C22 C21 H21B 109.3 . .
H21A C21 H21B 108.0 . .
C21 C22 S2 107.2(5) . .
C21 C22 H22A 110.3 . .
S2 C22 H22A 110.3 . .
C21 C22 H22B 110.3 . .
S2 C22 H22B 110.3 . .
H22A C22 H22B 108.5 . .
O4 C23 N6 127.5(6) . .
O4 C23 C14 121.6(6) . .
N6 C23 C14 110.9(6) . .
N10 C24 N6 122.8(6) . .
N10 C24 S4 119.3(5) . .
N6 C24 S4 117.9(5) . .
C26 C25 N10 112.4(8) . .
C26 C25 H25A 109.1 . .
N10 C25 H25A 109.1 . .
C26 C25 H25B 109.1 . .
N10 C25 H25B 109.1 . .
H25A C25 H25B 107.9 . .
C25 C26 S4 108.4(7) . .
C25 C26 H26A 110.0 . .
S4 C26 H26A 110.0 . .
C25 C26 H26B 110.0 . .
S4 C26 H26B 110.0 . .
H26A C26 H26B 108.4 . .
C10 N1 C11 118.7(5) . .
C10 N1 Co 112.2(4) . .
C11 N1 Co 129.0(4) . .
C5 N2 C1 121.3(5) . .
C5 N2 Co 119.5(4) . .
C1 N2 Co 118.9(4) . .
C6 N3 C7 118.1(5) . .
C6 N3 Co 116.3(4) . .
C7 N3 Co 125.6(4) . .
C7 N4 C8 111.7(6) . .
C11 N5 C12 112.7(5) . .
C11 N5 Zn1 125.9(4) . .
C12 N5 Zn1 121.1(4) . .
C23 N6 C24 117.3(5) . .
C23 N6 Co 116.6(4) . .
C24 N6 Co 126.0(4) . .
C18 N7 C14 121.7(5) . .
C18 N7 Co 119.6(4) . .
C14 N7 Co 118.6(4) . .
C19 N8 C20 119.2(5) . .
C19 N8 Co 112.5(4) . .
C20 N8 Co 128.1(4) . .
C20 N9 C21 113.9(6) . .
C20 N9 Zn2 127.1(4) . .
C21 N9 Zn2 118.7(4) . .
C24 N10 C25 110.8(7) . .
C10 O1 Zn1 122.6(4) . .
C19 O3 Zn2 125.0(4) . .
C11 S1 C13 89.9(3) . .
C20 S2 C22 91.5(3) . .
C7 S3 C9' 89.8(4) . .
C7 S3 C9 91.0(7) . .
C24 S4 C26 89.1(4) . .
N2 Co N7 171.9(2) . .
N2 Co N3 80.6(2) . .
N7 Co N3 95.2(2) . .
N2 Co N6 92.7(2) . .
N7 Co N6 80.6(2) . .
N3 Co N6 93.3(2) . .
N2 Co N1 81.0(2) . .
N7 Co N1 103.3(2) . .
N3 Co N1 161.5(2) . .
N6 Co N1 89.8(2) . .
N2 Co N8 105.9(2) . .
N7 Co N8 80.81(19) . .
N3 Co N8 88.5(2) . .
N6 Co N8 161.4(2) . .
N1 Co N8 94.42(19) . .
N5 Zn1 N5 180.0 . 5_655
N5 Zn1 O1 82.61(18) . .
N5 Zn1 O1 97.40(18) 5_655 .
N5 Zn1 O1 97.39(18) . 5_655
N5 Zn1 O1 82.60(18) 5_655 5_655
O1 Zn1 O1 179.998(2) . 5_655
N5 Zn1 O2W 90.3(2) . .
N5 Zn1 O2W 89.7(2) 5_655 .
O1 Zn1 O2W 87.48(18) . .
O1 Zn1 O2W 92.52(18) 5_655 .
N5 Zn1 O2W 89.7(2) . 5_655
N5 Zn1 O2W 90.3(2) 5_655 5_655
O1 Zn1 O2W 92.52(18) . 5_655
O1 Zn1 O2W 87.48(18) 5_655 5_655
O2W Zn1 O2W 180.0 . 5_655
N9 Zn2 N9 180.0 . 7_655
N9 Zn2 O3 83.03(17) . .
N9 Zn2 O3 96.97(17) 7_655 .
N9 Zn2 O3 96.96(17) . 7_655
N9 Zn2 O3 83.04(17) 7_655 7_655
O3 Zn2 O3 179.997(1) . 7_655
N9 Zn2 O1W 90.6(2) . 7_655
N9 Zn2 O1W 89.4(2) 7_655 7_655
O3 Zn2 O1W 92.05(19) . 7_655
O3 Zn2 O1W 87.95(19) 7_655 7_655
N9 Zn2 O1W 89.4(2) . .
N9 Zn2 O1W 90.6(2) 7_655 .
O3 Zn2 O1W 87.95(19) . .
O3 Zn2 O1W 92.05(19) 7_655 .
O1W Zn2 O1W 180.0 7_655 .
O10 Cl O11 105.2(12) . .
O10 Cl O13 103.5(12) . .
O11 Cl O13 106.7(16) . .
O10 Cl O12 113.3(8) . .
O11 Cl O12 109.8(8) . .
O13 Cl O12 117.5(10) . .

loop_
_geom_bond_atom_site_label_1
_geom_bond_atom_site_label_2
_geom_bond_distance
_geom_bond_site_symmetry_2
C1 N2 1.346(7) .
C1 C2 1.372(9) .
C1 C10 1.465(8) .
C2 C3 1.379(10) .
C2 H2 0.9300 .
C3 C4 1.399(11) .
C3 H3 0.9300 .
C4 C5 1.349(10) .
C4 H4 0.9300 .
C5 N2 1.333(8) .
C5 C6 1.480(9) .
C6 O2' 1.248(19) .
C6 O2 1.260(13) .
C6 N3 1.336(8) .
C7 N4 1.248(8) .
C7 N3 1.415(7) .
C7 S3 1.745(7) .
C8 N4 1.471(9) .
C8 C9 1.502(19) .
C8 C9' 1.511(12) .
C8 H8A 0.9700 .
C8 H8B 0.9700 .
C8 H8C 0.9700 .
C8 H8D 0.9700 .
C9 S3 1.91(4) .
C9 H9A 0.9700 .
C9 H9B 0.9700 .
C9' S3 1.794(13) .
C9' H9'1 0.9700 .
C9' H9'2 0.9700 .
C10 O1 1.218(6) .
C10 N1 1.370(7) .
C11 N5 1.283(7) .
C11 N1 1.400(7) .
C11 S1 1.762(6) .
C12 N5 1.459(8) .
C12 C13 1.485(10) .
C12 H12A 0.9700 .
C12 H12B 0.9700 .
C13 S1 1.777(7) .
C13 H13A 0.9700 .
C13 H13B 0.9700 .
C14 N7 1.321(7) .
C14 C15 1.397(10) .
C14 C23 1.475(9) .
C15 C16 1.352(10) .
C15 H15 0.9300 .
C16 C17 1.373(9) .
C16 H16 0.9300 .
C17 C18 1.373(8) .
C17 H17 0.9300 .
C18 N7 1.327(7) .
C18 C19 1.499(8) .
C19 O3 1.239(7) .
C19 N8 1.338(7) .
C20 N9 1.272(7) .
C20 N8 1.391(7) .
C20 S2 1.751(6) .
C21 N9 1.453(8) .
C21 C22 1.488(10) .
C21 H21A 0.9700 .
C21 H21B 0.9700 .
C22 S2 1.778(7) .
C22 H22A 0.9700 .
C22 H22B 0.9700 .
C23 O4 1.245(7) .
C23 N6 1.340(8) .
C24 N10 1.254(8) .
C24 N6 1.408(8) .
C24 S4 1.740(7) .
C25 C26 1.440(11) .
C25 N10 1.482(10) .
C25 H25A 0.9700 .
C25 H25B 0.9700 .
C26 S4 1.799(10) .
C26 H26A 0.9700 .
C26 H26B 0.9700 .
N1 Co 2.013(5) .
N2 Co 1.869(5) .
N3 Co 1.945(5) .
N5 Zn1 2.057(5) .
N6 Co 1.952(5) .
N7 Co 1.875(5) .
N8 Co 2.043(5) .
N9 Zn2 2.075(5) .
O1 Zn1 2.113(4) .
O3 Zn2 2.077(4) .
O1W Zn2 2.181(5) .
O2W Zn1 2.153(5) .
O10 Cl 1.420(14) .
O11 Cl 1.420(15) .
O12 Cl 1.429(3) .
O13 Cl 1.422(14) .
Zn1 N5 2.057(5) 5_655
Zn1 O1 2.113(4) 5_655
Zn1 O2W 2.153(5) 5_655
Zn2 N9 2.075(5) 7_655
Zn2 O3 2.077(4) 7_655
Zn2 O1W 2.181(5) 7_655

loop_
_geom_torsion_atom_site_label_1
_geom_torsion_atom_site_label_2
_geom_torsion_atom_site_label_3
_geom_torsion_atom_site_label_4
_geom_torsion
_geom_torsion_site_symmetry_4
N2 C1 C2 C3 -2.7(12) .
C10 C1 C2 C3 178.8(8) .
C1 C2 C3 C4 3.0(15) .
C2 C3 C4 C5 -0.2(17) .
C3 C4 C5 N2 -3.1(15) .
C3 C4 C5 C6 173.9(10) .
N2 C5 C6 O2' 158(4) .
C4 C5 C6 O2' -19(5) .
N2 C5 C6 O2 -170(2) .
C4 C5 C6 O2 13(3) .
N2 C5 C6 N3 4.0(10) .
C4 C5 C6 N3 -173.2(9) .
N4 C8 C9 S3 -18(3) .
C9' C8 C9 S3 66(3) .
N4 C8 C9' S3 24.3(14) .
C9 C8 C9' S3 -83(4) .
N2 C1 C10 O1 -175.2(5) .
C2 C1 C10 O1 3.5(10) .
N2 C1 C10 N1 6.7(7) .
C2 C1 C10 N1 -174.7(7) .
N5 C12 C13 S1 10.1(9) .
N7 C14 C15 C16 -1.1(12) .
C23 C14 C15 C16 173.3(8) .
C14 C15 C16 C17 -1.0(14) .
C15 C16 C17 C18 2.2(13) .
C16 C17 C18 N7 -1.3(11) .
C16 C17 C18 C19 -179.6(7) .
N7 C18 C19 O3 -175.5(5) .
C17 C18 C19 O3 2.9(10) .
N7 C18 C19 N8 6.7(7) .
C17 C18 C19 N8 -174.8(6) .
N9 C21 C22 S2 1.0(9) .
N7 C14 C23 O4 177.7(6) .
C15 C14 C23 O4 3.0(12) .
N7 C14 C23 N6 -2.1(8) .
C15 C14 C23 N6 -176.8(7) .
N10 C25 C26 S4 -1.7(14) .
O1 C10 N1 C11 -9.5(9) .
C1 C10 N1 C11 168.4(5) .
O1 C10 N1 Co 167.6(5) .
C1 C10 N1 Co -14.4(6) .
N5 C11 N1 C10 27.6(9) .
S1 C11 N1 C10 -146.8(4) .
N5 C11 N1 Co -149.0(5) .
S1 C11 N1 Co 36.6(7) .
C4 C5 N2 C1 3.5(12) .
C6 C5 N2 C1 -174.0(6) .
C4 C5 N2 Co 176.3(7) .
C6 C5 N2 Co -1.1(9) .
C2 C1 N2 C5 -0.5(10) .
C10 C1 N2 C5 178.2(6) .
C2 C1 N2 Co -173.4(6) .
C10 C1 N2 Co 5.3(7) .
O2' C6 N3 C7 18(4) .
O2 C6 N3 C7 -11(3) .
C5 C6 N3 C7 176.4(6) .
O2' C6 N3 Co -163(4) .
O2 C6 N3 Co 168(3) .
C5 C6 N3 Co -5.2(9) .
N4 C7 N3 C6 93.9(8) .
S3 C7 N3 C6 -87.9(7) .
N4 C7 N3 Co -84.4(7) .
S3 C7 N3 Co 93.8(5) .
N3 C7 N4 C8 -179.1(6) .
S3 C7 N4 C8 2.7(9) .
C9 C8 N4 C7 12(3) .
C9' C8 N4 C7 -18.3(13) .
N1 C11 N5 C12 -176.0(6) .
S1 C11 N5 C12 -1.7(8) .
N1 C11 N5 Zn1 -1.9(9) .
S1 C11 N5 Zn1 172.5(3) .
C13 C12 N5 C11 -5.7(10) .
C13 C12 N5 Zn1 179.8(6) .
O4 C23 N6 C24 -3.0(10) .
C14 C23 N6 C24 176.7(6) .
O4 C23 N6 Co -179.3(6) .
C14 C23 N6 Co 0.4(7) .
N10 C24 N6 C23 95.2(9) .
S4 C24 N6 C23 -84.7(6) .
N10 C24 N6 Co -88.9(8) .
S4 C24 N6 Co 91.3(6) .
C17 C18 N7 C14 -0.9(9) .
C19 C18 N7 C14 177.7(5) .
C17 C18 N7 Co -176.9(5) .
C19 C18 N7 Co 1.7(7) .
C15 C14 N7 C18 2.1(10) .
C23 C14 N7 C18 -173.2(5) .
C15 C14 N7 Co 178.1(6) .
C23 C14 N7 Co 2.9(7) .
O3 C19 N8 C20 -4.5(10) .
C18 C19 N8 C20 172.9(5) .
O3 C19 N8 Co 171.5(5) .
C18 C19 N8 Co -11.2(6) .
N9 C20 N8 C19 22.0(9) .
S2 C20 N8 C19 -156.6(5) .
N9 C20 N8 Co -153.3(5) .
S2 C20 N8 Co 28.1(7) .
N8 C20 N9 C21 -180.0(6) .
S2 C20 N9 C21 -1.3(8) .
N8 C20 N9 Zn2 -5.7(10) .
S2 C20 N9 Zn2 173.0(3) .
C22 C21 N9 C20 0.2(9) .
C22 C21 N9 Zn2 -174.6(6) .
N6 C24 N10 C25 178.9(7) .
S4 C24 N10 C25 -1.2(10) .
C26 C25 N10 C24 1.9(14) .
N1 C10 O1 Zn1 -29.8(8) .
C1 C10 O1 Zn1 152.3(4) .
N8 C19 O3 Zn2 -26.4(9) .
C18 C19 O3 Zn2 156.4(4) .
N5 C11 S1 C13 6.7(6) .
N1 C11 S1 C13 -178.4(5) .
C12 C13 S1 C11 -9.1(7) .
N9 C20 S2 C22 1.6(6) .
N8 C20 S2 C22 -179.6(6) .
C21 C22 S2 C20 -1.4(7) .
N4 C7 S3 C9' 10.7(9) .
N3 C7 S3 C9' -167.6(8) .
N4 C7 S3 C9 -12.1(17) .
N3 C7 S3 C9 169.6(17) .
C8 C9' S3 C7 -19.1(11) .
C8 C9' S3 C9 74(2) .
C8 C9 S3 C7 16(3) .
C8 C9 S3 C9' -71(2) .
N10 C24 S4 C26 0.2(8) .
N6 C24 S4 C26 -179.9(7) .
C25 C26 S4 C24 0.9(10) .
C5 N2 Co N3 -1.3(5) .
C1 N2 Co N3 171.8(5) .
C5 N2 Co N6 -94.1(6) .
C1 N2 Co N6 78.9(5) .
C5 N2 Co N1 176.5(6) .
C1 N2 Co N1 -10.4(5) .
C5 N2 Co N8 84.4(6) .
C1 N2 Co N8 -102.5(5) .
C18 N7 Co N3 81.6(5) .
C14 N7 Co N3 -94.6(5) .
C18 N7 Co N6 174.0(5) .
C14 N7 Co N6 -2.1(5) .
C18 N7 Co N1 -98.5(5) .
C14 N7 Co N1 85.4(5) .
C18 N7 Co N8 -6.1(4) .
C14 N7 Co N8 177.8(5) .
C6 N3 Co N2 3.7(5) .
C7 N3 Co N2 -178.0(5) .
C6 N3 Co N7 176.7(5) .
C7 N3 Co N7 -5.0(5) .
C6 N3 Co N6 95.9(5) .
C7 N3 Co N6 -85.8(5) .
C6 N3 Co N1 -3.2(9) .
C7 N3 Co N1 175.1(5) .
C6 N3 Co N8 -102.7(5) .
C7 N3 Co N8 75.6(5) .
C23 N6 Co N2 176.3(5) .
C24 N6 Co N2 0.3(5) .
C23 N6 Co N7 0.8(5) .
C24 N6 Co N7 -175.1(5) .
C23 N6 Co N3 95.6(5) .
C24 N6 Co N3 -80.4(5) .
C23 N6 Co N1 -102.7(5) .
C24 N6 Co N1 81.3(5) .
C23 N6 Co N8 0.6(9) .
C24 N6 Co N8 -175.4(5) .
C10 N1 Co N2 13.6(4) .
C11 N1 Co N2 -169.6(5) .
C10 N1 Co N7 -159.4(4) .
C11 N1 Co N7 17.4(5) .
C10 N1 Co N3 20.5(8) .
C11 N1 Co N3 -162.7(6) .
C10 N1 Co N6 -79.1(4) .
C11 N1 Co N6 97.7(5) .
C10 N1 Co N8 119.0(4) .
C11 N1 Co N8 -64.2(5) .
C19 N8 Co N2 -165.7(4) .
C20 N8 Co N2 9.8(5) .
C19 N8 Co N7 9.6(4) .
C20 N8 Co N7 -174.9(5) .
C19 N8 Co N3 -85.9(4) .
C20 N8 Co N3 89.6(5) .
C19 N8 Co N6 9.9(8) .
C20 N8 Co N6 -174.6(6) .
C19 N8 Co N1 112.4(4) .
C20 N8 Co N1 -72.1(5) .
C11 N5 Zn1 O1 -23.9(5) .
C12 N5 Zn1 O1 149.8(6) .
C11 N5 Zn1 O1 156.1(5) 5_655
C12 N5 Zn1 O1 -30.2(6) 5_655
C11 N5 Zn1 O2W -111.3(5) .
C12 N5 Zn1 O2W 62.4(6) .
C11 N5 Zn1 O2W 68.7(5) 5_655
C12 N5 Zn1 O2W -117.6(6) 5_655
C10 O1 Zn1 N5 38.9(5) .
C10 O1 Zn1 N5 -141.1(5) 5_655
C10 O1 Zn1 O2W 129.5(5) .
C10 O1 Zn1 O2W -50.5(5) 5_655
C20 N9 Zn2 O3 -15.2(6) .
C21 N9 Zn2 O3 158.8(5) .
C20 N9 Zn2 O3 164.8(6) 7_655
C21 N9 Zn2 O3 -21.2(5) 7_655
C20 N9 Zn2 O1W 76.8(6) 7_655
C21 N9 Zn2 O1W -109.2(5) 7_655
C20 N9 Zn2 O1W -103.2(6) .
C21 N9 Zn2 O1W 70.8(5) .
C19 O3 Zn2 N9 29.9(5) .
C19 O3 Zn2 N9 -150.1(5) 7_655
C19 O3 Zn2 O1W -60.4(5) 7_655
C19 O3 Zn2 O1W 119.6(5) .

loop_
_platon_squeeze_void_nr
_platon_squeeze_void_average_x
_platon_squeeze_void_average_y
_platon_squeeze_void_average_z
_platon_squeeze_void_volume
_platon_squeeze_void_count_electrons
_platon_squeeze_void_content
1 0.114 0.100 0.101 29 11 ' '
2 0.114 0.400 0.601 29 11 ' '
3 0.250 0.537 0.000 266 68 ' '
4 0.250 0.963 0.500 266 68 ' '
5 0.250 0.544 0.500 27 6 ' '
6 0.250 0.956 0.000 27 6 ' '
7 0.386 0.100 0.899 29 11 ' '
8 0.386 0.400 0.399 29 11 ' '
9 0.614 0.600 0.601 29 11 ' '
10 0.614 0.900 0.101 29 11 ' '
11 0.750 0.037 0.500 266 68 ' '
12 0.750 0.463 0.000 266 68 ' '
13 0.750 0.044 0.000 27 6 ' '
14 0.750 0.456 0.500 27 6 ' '
15 0.886 0.600 0.399 29 11 ' '
16 0.886 0.900 0.899 29 11 ' '
